data_2016574
loop_
_publ_author_name
'Yamada, Shinji'
'Ohta, Emiko'

_publ_section_title
;
 (1-Pyridinio)perfluorophenacylide: a new stable pyridinium ylide in
 the enol form
;
_journal_coeditor_code SQ3132
_journal_issue 4
_journal_name_full 'Acta Crystallographica Section C'
_journal_page_first o230
_journal_page_last o232
_journal_paper_doi 10.1107/S0108270108006318
_journal_volume 64
_journal_year 2008
_chemical_formula_iupac 'C13 H6 F5 N O'
_chemical_formula_moiety 'C13 H6 F5 N O'
_chemical_formula_sum 'C13 H6 F5 N O'
_chemical_formula_weight 287.19
_chemical_name_systematic
;
(1-Pyridinio)perfluorophenacylide
;
_space_group_IT_number 14
_symmetry_cell_setting monoclinic
_symmetry_space_group_name_Hall '-P 2yab'
_symmetry_space_group_name_H-M 'P 1 21/a 1'
_atom_sites_solution_hydrogens geom
_atom_sites_solution_primary direct
_atom_sites_solution_secondary difmap
_cell_angle_alpha 90.0000
_cell_angle_beta 93.453(2)
_cell_angle_gamma 90.0000
_cell_formula_units_Z 4
_cell_length_a 11.5658(4)
_cell_length_b 8.0116(3)
_cell_length_c 12.2308(4)
_cell_measurement_reflns_used 5146
_cell_measurement_temperature 296.1
_cell_measurement_theta_max 68.2
_cell_measurement_theta_min 3.6
_cell_volume 1131.26(7)
_computing_cell_refinement 'RAPID-AUTO (Rigaku, 1998)'
_computing_data_collection 'RAPID-AUTO (Rigaku, 1998)'
_computing_data_reduction 'CrystalStructure (Rigaku/MSC & Rigaku, 2006) or SHELXTL?'
_computing_molecular_graphics 'ORTEP-3 (Farrugia, 1997)'
_computing_publication_material 'CrystalStructure (Rigaku/MSC & Rigaku, 2006)'
_computing_structure_refinement 'SHELXL97 (Sheldrick, 2008)'
_computing_structure_solution 'SHELXS97 (Sheldrick, 2008)'
_diffrn_ambient_temperature 296(2)
_diffrn_measured_fraction_theta_full 0.994
_diffrn_measured_fraction_theta_max 0.994
_diffrn_measurement_device_type 'Rigaku R-AXIS RAPID'
_diffrn_measurement_method \w
_diffrn_radiation_monochromator graphite
_diffrn_radiation_source 'fine-focus sealed tube'
_diffrn_radiation_type CuK\a
_diffrn_radiation_wavelength 1.54187
_diffrn_reflns_av_R_equivalents 0.0474
_diffrn_reflns_av_sigmaI/netI 0.0207
_diffrn_reflns_limit_h_max 13
_diffrn_reflns_limit_h_min -13
_diffrn_reflns_limit_k_max 9
_diffrn_reflns_limit_k_min -9
_diffrn_reflns_limit_l_max 14
_diffrn_reflns_limit_l_min -14
_diffrn_reflns_number 12696
_diffrn_reflns_theta_full 68.23
_diffrn_reflns_theta_max 68.23
_diffrn_reflns_theta_min 6.61
_exptl_absorpt_coefficient_mu 1.465
_exptl_absorpt_correction_T_max 0.8674
_exptl_absorpt_correction_T_min 0.5921
_exptl_absorpt_correction_type empirical
_exptl_absorpt_process_details '(ABSCOR; Higashi, 1995)'
_exptl_crystal_colour yellow
_exptl_crystal_density_diffrn 1.686
_exptl_crystal_density_method 'not measured'
_exptl_crystal_description prism
_exptl_crystal_F_000 576.00
_exptl_crystal_size_max 0.40
_exptl_crystal_size_mid 0.25
_exptl_crystal_size_min 0.10
_refine_diff_density_max 0.181
_refine_diff_density_min -0.164
_refine_ls_extinction_coef 0.0037(7)
_refine_ls_extinction_expression Fc^*^=kFc[1+0.001xFc^2^\l^3^/sin(2\q)]^-1/4^
_refine_ls_extinction_method 'SHELXL97 (Sheldrick, 2008)'
_refine_ls_goodness_of_fit_ref 1.083
_refine_ls_hydrogen_treatment refall
_refine_ls_matrix_type full
_refine_ls_number_parameters 207
_refine_ls_number_reflns 2056
_refine_ls_number_restraints 0
_refine_ls_restrained_S_all 1.083
_refine_ls_R_factor_all 0.0372
_refine_ls_R_factor_gt 0.0339
_refine_ls_shift/su_max 0.001
_refine_ls_shift/su_mean 0.000
_refine_ls_structure_factor_coef Fsqd
_refine_ls_weighting_details 'calc w = 1/[\s^2^(Fo^2^)+(0.0616P)^2^+0.1477P] where P=(Fo^2^+2Fc^2^)/3'
_refine_ls_weighting_scheme calc
_refine_ls_wR_factor_gt 0.0984
_refine_ls_wR_factor_ref 0.1040
_reflns_number_gt 1825
_reflns_number_total 2056
_reflns_threshold_expression I>2\s(I)
_cod_data_source_file sq3132.cif
_cod_data_source_block I
_cod_original_cell_volume 1131.24(7)
_cod_original_sg_symbol_H-M 'P 21/a'
_cod_database_code 2016574
_cod_database_fobs_code 2016574

loop_
_symmetry_equiv_pos_site_id
_symmetry_equiv_pos_as_xyz
1 +x,+y,+z
2 1/2-x,1/2+y,-z
3 -x,-y,-z
4 1/2+x,1/2-y,+z

loop_
_atom_site_type_symbol
_atom_site_label
_atom_site_fract_x
_atom_site_fract_y
_atom_site_fract_z
_atom_site_U_iso_or_equiv
_atom_site_adp_type
_atom_site_calc_flag
_atom_site_occupancy
F F1 0.24693(8) 1.06550(12) 0.85795(7) 0.0647(3) Uani d 1
F F2 0.28115(8) 1.03358(13) 1.07499(7) 0.0673(3) Uani d 1
F F3 0.44075(9) 0.81399(13) 1.16103(7) 0.0687(3) Uani d 1
F F4 0.57016(9) 0.63476(12) 1.02752(8) 0.0706(3) Uani d 1
F F5 0.53203(8) 0.65352(12) 0.81009(8) 0.0679(3) Uani d 1
O O1 0.46787(9) 0.90855(16) 0.65392(8) 0.0649(3) Uani d 1
N N1 0.23436(10) 0.86968(15) 0.54225(9) 0.0503(3) Uani d 1
C C1 0.30972(14) 0.9183(2) 0.46700(12) 0.0574(4) Uani d 1
C C2 0.27583(16) 0.9272(2) 0.35822(13) 0.0659(4) Uani d 1
C C3 0.16487(17) 0.8845(3) 0.32194(14) 0.0714(5) Uani d 1
C C4 0.08934(17) 0.8350(3) 0.39810(15) 0.0761(5) Uani d 1
C C5 0.12391(14) 0.8283(2) 0.50654(14) 0.0666(5) Uani d 1
C C6 0.26590(13) 0.8601(2) 0.65533(11) 0.0534(4) Uani d 1
C C7 0.37595(12) 0.87934(18) 0.70037(11) 0.0484(3) Uani d 1
C C8 0.38702(11) 0.85931(17) 0.82457(10) 0.0462(3) Uani d 1
C C9 0.32453(12) 0.95199(17) 0.89630(11) 0.0479(3) Uani d 1
C C10 0.34107(12) 0.93749(18) 1.00832(11) 0.0498(3) Uani d 1
C C11 0.42220(12) 0.82862(18) 1.05265(11) 0.0507(3) Uani d 1
C C12 0.48707(12) 0.73598(18) 0.98433(11) 0.0512(3) Uani d 1
C C13 0.46833(12) 0.75087(18) 0.87253(11) 0.0494(3) Uani d 1
H H1 0.3862(16) 0.946(2) 0.4967(14) 0.066(5) Uiso d 1
H H2 0.3308(17) 0.971(2) 0.3078(16) 0.074(5) Uiso d 1
H H3 0.1399(17) 0.894(2) 0.2488(16) 0.077(5) Uiso d 1
H H4 0.011(2) 0.811(3) 0.3766(17) 0.086(6) Uiso d 1
H H5 0.0733(18) 0.802(3) 0.5631(16) 0.081(6) Uiso d 1
H H6 0.2045(15) 0.834(2) 0.6978(14) 0.061(5) Uiso d 1

loop_
_atom_site_aniso_label
_atom_site_aniso_U_11
_atom_site_aniso_U_22
_atom_site_aniso_U_33
_atom_site_aniso_U_12
_atom_site_aniso_U_13
_atom_site_aniso_U_23
F1 0.0620(6) 0.0727(6) 0.0595(5) 0.0196(4) 0.0050(4) -0.0034(4)
F2 0.0627(6) 0.0868(7) 0.0540(5) 0.0017(4) 0.0159(4) -0.0206(4)
F3 0.0742(6) 0.0901(7) 0.0413(4) -0.0148(5) -0.0010(4) 0.0012(4)
F4 0.0621(6) 0.0771(6) 0.0707(6) 0.0094(4) -0.0111(4) 0.0067(5)
F5 0.0618(6) 0.0783(6) 0.0648(5) 0.0184(4) 0.0131(4) -0.0104(4)
O1 0.0450(6) 0.1040(9) 0.0465(6) -0.0079(5) 0.0107(4) -0.0003(5)
N1 0.0463(6) 0.0616(7) 0.0433(6) -0.0041(5) 0.0059(5) -0.0004(5)
C1 0.0505(8) 0.0753(10) 0.0471(8) -0.0043(7) 0.0102(6) 0.0004(6)
C2 0.0657(10) 0.0866(12) 0.0464(8) -0.0019(8) 0.0102(7) 0.0018(7)
C3 0.0776(12) 0.0909(12) 0.0448(8) -0.0046(9) -0.0039(8) 0.0003(8)
C4 0.0618(11) 0.1043(14) 0.0606(9) -0.0176(9) -0.0095(8) 0.0038(9)
C5 0.0513(9) 0.0927(12) 0.0560(9) -0.0152(8) 0.0038(7) 0.0059(8)
C6 0.0458(7) 0.0741(10) 0.0412(7) -0.0060(6) 0.0092(6) 0.0021(6)
C7 0.0466(7) 0.0577(8) 0.0417(7) -0.0008(6) 0.0090(5) -0.0027(5)
C8 0.0412(7) 0.0548(7) 0.0431(7) -0.0055(5) 0.0069(5) -0.0038(5)
C9 0.0414(7) 0.0534(7) 0.0494(7) -0.0012(5) 0.0058(5) -0.0030(5)
C10 0.0454(7) 0.0601(8) 0.0448(7) -0.0093(6) 0.0114(5) -0.0097(6)
C11 0.0492(8) 0.0620(8) 0.0408(6) -0.0155(6) 0.0028(5) -0.0004(6)
C12 0.0440(7) 0.0556(8) 0.0534(8) -0.0047(6) -0.0014(6) 0.0033(6)
C13 0.0423(7) 0.0561(8) 0.0506(7) -0.0011(5) 0.0081(5) -0.0058(6)

loop_
_atom_type_symbol
_atom_type_description
_atom_type_scat_dispersion_real
_atom_type_scat_dispersion_imag
_atom_type_scat_source
C C 0.018 0.009
;
International Tables for Crystallography
(1992, Vol. C, Tables 4.2.6.8 and 6.1.1.4)
;
H H 0.000 0.000
;
International Tables for Crystallography
(1992, Vol. C, Table 6.1.1.4)
;
F F 0.073 0.053
;
International Tables for Crystallography
(1992, Vol. C, Tables 4.2.6.8 and 6.1.1.4)
;
O O 0.049 0.032
;
International Tables for Crystallography
(1992, Vol. C, Tables 4.2.6.8 and 6.1.1.4)
;
N N 0.031 0.018
;
International Tables for Crystallography
(1992, Vol. C, Tables 4.2.6.8 and 6.1.1.4)
;

loop_
_geom_angle_atom_site_label_1
_geom_angle_atom_site_label_2
_geom_angle_atom_site_label_3
_geom_angle
_geom_angle_publ_flag
C1 N1 C5 118.53(12) n
C1 N1 C6 122.66(12) n
C5 N1 C6 118.81(12) n
N1 C1 C2 121.02(14) n
C1 C2 C3 120.57(16) n
C2 C3 C4 118.18(15) n
C3 C4 C5 120.66(17) n
N1 C5 C4 121.04(15) n
N1 C6 C7 124.70(13) n
O1 C7 C6 129.20(12) n
O1 C7 C8 116.56(11) n
C6 C7 C8 114.23(12) n
C7 C8 C9 123.96(11) n
C7 C8 C13 120.14(11) n
C9 C8 C13 115.78(11) n
F1 C9 C8 120.34(11) n
F1 C9 C10 117.05(12) n
C8 C9 C10 122.57(12) n
F2 C10 C9 120.64(12) n
F2 C10 C11 119.40(11) n
C9 C10 C11 119.92(13) n
F3 C11 C10 120.96(12) n
F3 C11 C12 119.70(12) n
C10 C11 C12 119.32(12) n
F4 C12 C11 119.45(12) n
F4 C12 C13 120.65(12) n
C11 C12 C13 119.88(12) n
F5 C13 C8 120.37(11) n
F5 C13 C12 117.11(12) n
C8 C13 C12 122.51(12) n
N1 C1 H1 115.0(10) no
C2 C1 H1 124.0(10) no
C1 C2 H2 118.3(11) no
C3 C2 H2 121.0(11) no
C2 C3 H3 121.4(12) no
C4 C3 H3 120.4(12) no
C3 C4 H4 120.4(13) no
C5 C4 H4 118.8(13) no
N1 C5 H5 115.1(12) no
C4 C5 H5 123.8(12) no
N1 C6 H6 113.5(10) no
C7 C6 H6 121.7(10) no

loop_
_geom_bond_atom_site_label_1
_geom_bond_atom_site_label_2
_geom_bond_distance
_geom_bond_publ_flag
F1 C9 1.3423(16) n
F2 C10 1.3438(17) n
F3 C11 1.3352(15) n
F4 C12 1.3413(16) n
F5 C13 1.3424(17) n
O1 C7 1.2572(17) n
N1 C1 1.3619(19) n
N1 C5 1.3657(19) n
N1 C6 1.4110(17) n
C1 C2 1.366(2) n
C2 C3 1.376(2) n
C3 C4 1.373(2) n
C4 C5 1.363(2) n
C6 C7 1.3648(19) n
C7 C8 1.5252(18) n
C8 C9 1.3856(19) n
C8 C13 1.3845(18) n
C9 C10 1.3768(18) n
C10 C11 1.3689(19) n
C11 C12 1.374(2) n
C12 C13 1.3767(18) n
C1 H1 0.962(18) no
C2 H2 0.98(2) no
C3 H3 0.926(19) no
C4 H4 0.94(2) no
C5 H5 0.96(2) no
C6 H6 0.928(18) no

loop_
_geom_contact_atom_site_label_1
_geom_contact_atom_site_label_2
_geom_contact_distance
_geom_contact_site_symmetry_2
F1 F3 2.9442(14) 2_557
F1 F4 3.4420(13) 3_677
F1 F4 3.4009(13) 4_465
F1 F5 3.0698(13) 4_465
F1 C3 3.562(2) 2_556
F1 C10 3.5768(17) 2_557
F1 C11 3.1182(17) 2_557
F2 F4 3.4423(14) 3_677
F2 F4 2.8178(13) 4_465
F2 F5 3.5444(13) 3_677
F2 C2 3.5716(18) 1_556
F2 C3 3.584(2) 1_556
F2 C8 3.5200(16) 2_557
F2 C9 3.5924(17) 2_557
F2 C12 3.5367(16) 2_557
F2 C12 3.3698(17) 3_677
F2 C13 3.4628(17) 2_557
F2 C13 3.4008(16) 3_677
F3 F1 2.9442(14) 2_547
F3 O1 3.3004(14) 3_677
F3 C2 3.291(2) 1_556
F3 C3 3.537(2) 4_566
F3 C4 3.491(2) 4_566
F3 C8 3.2875(16) 3_677
F3 C9 3.4067(17) 3_677
F4 F1 3.4420(13) 3_677
F4 F1 3.4009(13) 4_565
F4 F2 3.4423(14) 3_677
F4 F2 2.8178(13) 4_565
F4 F4 2.7600(13) 3_667
F4 F5 3.3104(13) 3_667
F4 C9 3.5047(17) 4_565
F4 C10 3.2088(17) 4_565
F4 C12 3.0446(17) 3_667
F4 C13 3.3620(17) 3_667
F5 F1 3.0698(13) 4_565
F5 F2 3.5444(13) 3_677
F5 F4 3.3104(13) 3_667
F5 C3 3.463(2) 2_546
F5 C6 3.3953(17) 4_565
F5 C9 3.5835(16) 4_565
O1 F3 3.3004(14) 3_677
O1 C1 3.3448(19) 3_676
O1 C2 3.255(2) 3_676
O1 C4 3.531(2) 2_556
O1 C5 3.240(2) 4_565
C1 O1 3.3448(19) 3_676
C1 C5 3.385(2) 2_556
C2 F2 3.5716(18) 1_554
C2 F3 3.291(2) 1_554
C2 O1 3.255(2) 3_676
C2 C6 3.504(2) 2_556
C3 F1 3.562(2) 2_546
C3 F2 3.584(2) 1_554
C3 F3 3.537(2) 4_464
C3 F5 3.463(2) 2_556
C4 F3 3.491(2) 4_464
C4 O1 3.531(2) 2_546
C5 O1 3.240(2) 4_465
C5 C1 3.385(2) 2_546
C6 F5 3.3953(17) 4_465
C6 C2 3.504(2) 2_546
C8 F2 3.5200(16) 2_547
C8 F3 3.2875(16) 3_677
C9 F2 3.5924(17) 2_547
C9 F3 3.4067(17) 3_677
C9 F4 3.5047(17) 4_465
C9 F5 3.5835(16) 4_465
C9 C11 3.4408(19) 3_677
C9 C12 3.5701(19) 3_677
C10 F1 3.5768(17) 2_547
C10 F4 3.2088(17) 4_465
C10 C11 3.437(2) 3_677
C10 C12 3.283(2) 3_677
C10 C13 3.5819(19) 3_677
C11 F1 3.1182(17) 2_547
C11 C9 3.4408(19) 3_677
C11 C10 3.437(2) 3_677
C11 C11 3.566(2) 3_677
C12 F2 3.5367(16) 2_547
C12 F2 3.3698(17) 3_677
C12 F4 3.0446(17) 3_667
C12 C9 3.5701(19) 3_677
C12 C10 3.283(2) 3_677
C13 F2 3.4628(17) 2_547
C13 F2 3.4008(16) 3_677
C13 F4 3.3620(17) 3_667
C13 C10 3.5819(19) 3_677
F1 H3 3.250(19) 2_556
F2 H2 2.914(19) 1_556
F2 H3 2.98(2) 1_556
F3 H2 2.59(2) 1_556
F3 H3 2.991(19) 4_566
F3 H4 2.89(2) 4_566
F4 H3 2.787(19) 4_566
F5 H3 2.935(19) 2_546
F5 H4 3.58(2) 2_546
F5 H5 3.11(2) 4_565
F5 H6 2.492(18) 4_565
O1 H1 2.824(18) 3_676
O1 H2 2.539(19) 3_676
O1 H4 3.26(2) 2_556
O1 H5 2.39(2) 4_565
O1 H6 3.372(17) 4_565
C1 H4 3.22(2) 4_565
C1 H5 3.39(2) 2_556
C2 H4 3.32(2) 4_565
C2 H5 3.57(2) 2_556
C2 H6 3.339(16) 2_556
C4 H1 3.377(18) 2_546
C4 H1 3.519(18) 4_465
C4 H5 3.51(2) 3_576
C5 H1 3.066(18) 2_546
C5 H1 3.516(18) 4_465
C6 H2 3.353(19) 2_546
C7 H5 3.26(2) 4_565
C11 H2 3.54(2) 1_556
C13 H3 3.421(19) 2_546
H1 O1 2.824(18) 3_676
H1 C4 3.377(18) 2_556
H1 C4 3.519(18) 4_565
H1 C5 3.066(18) 2_556
H1 C5 3.516(18) 4_565
H1 H1 2.77(2) 3_676
H1 H4 3.48(2) 2_556
H1 H4 2.96(2) 4_565
H1 H5 2.99(2) 2_556
H1 H5 3.01(2) 4_565
H2 F2 2.914(19) 1_554
H2 F3 2.59(2) 1_554
H2 O1 2.539(19) 3_676
H2 C6 3.353(19) 2_556
H2 C11 3.54(2) 1_554
H2 H4 3.16(2) 4_565
H2 H5 3.25(2) 2_556
H2 H6 2.94(2) 2_556
H3 F1 3.250(19) 2_546
H3 F2 2.98(2) 1_554
H3 F3 2.991(19) 4_464
H3 F4 2.787(19) 4_464
H3 F5 2.935(19) 2_556
H3 C13 3.421(19) 2_556
H4 F3 2.89(2) 4_464
H4 F5 3.58(2) 2_556
H4 O1 3.26(2) 2_546
H4 C1 3.22(2) 4_465
H4 C2 3.32(2) 4_465
H4 H1 3.48(2) 2_546
H4 H1 2.96(2) 4_465
H4 H2 3.16(2) 4_465
H4 H5 3.35(3) 3_576
H5 F5 3.11(2) 4_465
H5 O1 2.39(2) 4_465
H5 C1 3.39(2) 2_546
H5 C2 3.57(2) 2_546
H5 C4 3.51(2) 3_576
H5 C7 3.26(2) 4_465
H5 H1 2.99(2) 2_546
H5 H1 3.01(2) 4_465
H5 H2 3.25(2) 2_546
H5 H4 3.35(3) 3_576
H6 F5 2.492(18) 4_465
H6 O1 3.372(17) 4_465
H6 C2 3.339(16) 2_546
H6 H2 2.94(2) 2_546

loop_
_geom_hbond_atom_site_label_D
_geom_hbond_atom_site_label_H
_geom_hbond_atom_site_label_A
_geom_hbond_site_symmetry_A
_geom_hbond_distance_DH
_geom_hbond_distance_HA
_geom_hbond_distance_DA
_geom_hbond_angle_DHA
_geom_hbond_publ_flag
C6 H6 F1 . 0.94(2) 2.72(2) 2.994(2) 97.7(11) y
C1 H1 O1 . 0.97(2) 2.10(2) 2.842(2) 131.7(15) y
C5 H5 O1 4_465 0.97(2) 2.39(2) 3.240(2) 147.3(17) y
C6 H6 F5 4_465 0.94(2) 2.48(2) 3.396(2) 164.9(14) y

loop_
_geom_torsion_atom_site_label_1
_geom_torsion_atom_site_label_2
_geom_torsion_atom_site_label_3
_geom_torsion_atom_site_label_4
_geom_torsion
C1 N1 C5 C4 0.1(2)
C5 N1 C1 C2 0.6(2)
C1 N1 C6 C7 -7.7(2)
C6 N1 C1 C2 -179.52(15)
C5 N1 C6 C7 172.20(15)
C6 N1 C5 C4 -179.78(17)
N1 C1 C2 C3 -1.1(2)
C1 C2 C3 C4 0.8(2)
C2 C3 C4 C5 -0.1(2)
C3 C4 C5 N1 -0.4(3)
N1 C6 C7 O1 0.2(2)
N1 C6 C7 C8 -178.72(13)
O1 C7 C8 C9 124.87(15)
O1 C7 C8 C13 -50.93(18)
C6 C7 C8 C9 -56.04(19)
C6 C7 C8 C13 128.16(14)
C7 C8 C9 F1 1.3(2)
C7 C8 C9 C10 -176.32(13)
C7 C8 C13 F5 -4.95(19)
C7 C8 C13 C12 175.72(13)
C9 C8 C13 F5 178.91(12)
C9 C8 C13 C12 -0.4(2)
C13 C8 C9 F1 177.32(12)
C13 C8 C9 C10 -0.4(2)
F1 C9 C10 F2 0.15(19)
F1 C9 C10 C11 -177.48(12)
C8 C9 C10 F2 177.89(12)
C8 C9 C10 C11 0.3(2)
F2 C10 C11 F3 1.5(2)
F2 C10 C11 C12 -177.06(12)
C9 C10 C11 F3 179.15(12)
C9 C10 C11 C12 0.6(2)
F3 C11 C12 F4 -1.5(2)
F3 C11 C12 C13 -179.91(12)
C10 C11 C12 F4 177.04(12)
C10 C11 C12 C13 -1.3(2)
F4 C12 C13 F5 3.6(2)
F4 C12 C13 C8 -177.09(12)
C11 C12 C13 F5 -178.08(12)
C11 C12 C13 C8 1.3(2)
